data_7006540
loop_
_publ_author_name
'Wittick, Lisa M.'
'Jones, Leigh F.'
'Jensen, Paul'
'Moubaraki, Boujemaa'
'Spiccia, Leone'
'Berry, Kevin J.'
'Murray, Keith S.'

_publ_section_title
;
 New mixed-valence MnII2MnIII2 clusters exhibiting an unprecedented
 MnII/III oxidation state distribution in their magnetically coupled
 cores.
;
_journal_issue 12
_journal_name_full 'Dalton transactions (Cambridge, England : 2003)'
_journal_page_first 1534
_journal_page_last 1543
_journal_paper_doi 10.1039/b511817d
_journal_year 2006
_chemical_formula_moiety '[Mn4(bheapH)2(acac)4(MeOH)2].2ClO4'
_chemical_formula_sum 'C36 H66 Cl2 Mn4 N2 O24'
_chemical_formula_weight 1201.57
_chemical_name_common (Mn4(bheapH)2(acac)4(MeOH)2).2ClO4
_chemical_name_systematic
;
?
;
_space_group_IT_number 14
_symmetry_cell_setting monoclinic
_symmetry_space_group_name_Hall '-P 2yn'
_symmetry_space_group_name_H-M 'P 1 21/n 1'
_atom_sites_solution_hydrogens geom
_atom_sites_solution_primary direct
_atom_sites_solution_secondary difmap
_audit_creation_method SHELXL-97
_cell_angle_alpha 90.00
_cell_angle_beta 102.532(1)
_cell_angle_gamma 90.00
_cell_formula_units_Z 2
_cell_length_a 9.6236(1)
_cell_length_b 12.8569(2)
_cell_length_c 20.3485(3)
_cell_measurement_temperature 123(2)
_cell_volume 2457.73(6)
_computing_cell_refinement 'HKL Scalepack (Otwinowski & Minor 1997)'
_computing_data_collection 'collect (nonius BV, 1997-2000)'
_computing_data_reduction 'HKL Denzo and Scalepack (Otwinowski & Minor 19997)'
_computing_molecular_graphics 'Bruker SHELXTL'
_computing_publication_material 'Bruker SHELXTL'
_computing_structure_refinement 'SHELXL-97 (Sheldrick, 1997)'
_computing_structure_solution 'SHELXS-97 (Sheldrick, 1990)'
_diffrn_ambient_temperature 123(2)
_diffrn_measured_fraction_theta_full 0.996
_diffrn_measured_fraction_theta_max 0.989
_diffrn_measurement_device '95mm CCD camera on \k-goniostat'
_diffrn_measurement_device_type KappaCCD
_diffrn_measurement_method 'phi and omega scans'
_diffrn_radiation_monochromator 'horizonally mounted graphite crystal'
_diffrn_radiation_source 'fine-focus sealed tube'
_diffrn_radiation_type MoK\a
_diffrn_radiation_wavelength 0.71073
_diffrn_reflns_av_R_equivalents 0.0328
_diffrn_reflns_av_sigmaI/netI 0.0358
_diffrn_reflns_limit_h_max 12
_diffrn_reflns_limit_h_min -12
_diffrn_reflns_limit_k_max 16
_diffrn_reflns_limit_k_min -16
_diffrn_reflns_limit_l_max 27
_diffrn_reflns_limit_l_min -27
_diffrn_reflns_number 26572
_diffrn_reflns_theta_full 27.50
_diffrn_reflns_theta_max 28.22
_diffrn_reflns_theta_min 3.33
_exptl_absorpt_coefficient_mu 1.197
_exptl_absorpt_correction_type none
_exptl_crystal_colour red/brown
_exptl_crystal_density_diffrn 1.624
_exptl_crystal_density_method 'not measured'
_exptl_crystal_description needle
_exptl_crystal_F_000 1244
_exptl_crystal_size_max 0.20
_exptl_crystal_size_mid 0.13
_exptl_crystal_size_min 0.08
_refine_diff_density_max 1.540
_refine_diff_density_min -0.685
_refine_diff_density_rms 0.082
_refine_ls_extinction_method none
_refine_ls_goodness_of_fit_ref 1.040
_refine_ls_hydrogen_treatment mixed
_refine_ls_matrix_type full
_refine_ls_number_parameters 321
_refine_ls_number_reflns 6005
_refine_ls_number_restraints 0
_refine_ls_restrained_S_all 1.040
_refine_ls_R_factor_all 0.0600
_refine_ls_R_factor_gt 0.0425
_refine_ls_shift/su_max 0.001
_refine_ls_shift/su_mean 0.000
_refine_ls_structure_factor_coef Fsqd
_refine_ls_weighting_details 'calc w=1/[\s^2^(Fo^2^)+(0.0468P)^2^+3.8617P] where P=(Fo^2^+2Fc^2^)/3'
_refine_ls_weighting_scheme calc
_refine_ls_wR_factor_gt 0.1014
_refine_ls_wR_factor_ref 0.1100
_reflns_number_gt 4761
_reflns_number_total 6005
_reflns_threshold_expression >2sigma(I)
_cod_data_source_file b511817d.txt
_cod_data_source_block 4)
_cod_original_sg_symbol_H-M P21/n
_cod_database_code 7006540

loop_
_symmetry_equiv_pos_as_xyz
'x, y, z'
'-x+1/2, y+1/2, -z+1/2'
'-x, -y, -z'
'x-1/2, -y-1/2, z-1/2'

loop_
_atom_site_label
_atom_site_type_symbol
_atom_site_fract_x
_atom_site_fract_y
_atom_site_fract_z
_atom_site_U_iso_or_equiv
_atom_site_adp_type
_atom_site_occupancy
_atom_site_symmetry_multiplicity
_atom_site_calc_flag
_atom_site_refinement_flags
_atom_site_disorder_assembly
_atom_site_disorder_group
Mn1 Mn 0.18181(4) 0.65949(3) 0.064592(19) 0.01954(11) Uani 1 1 d . . .
Mn2 Mn 0.01144(4) 0.55227(3) -0.082855(18) 0.01739(10) Uani 1 1 d . . .
Cl1 Cl 0.78353(9) 0.04092(6) 0.13130(4) 0.03781(19) Uani 1 1 d . . .
O1 O 0.3493(2) 0.58051(17) 0.14801(9) 0.0304(4) Uani 1 1 d . . .
H8 H 0.3942 0.5181 0.1386 0.036 Uiso 1 1 calc R . .
O2 O 0.1984(2) 0.78444(15) 0.11655(9) 0.0273(4) Uani 1 1 d . . .
O3 O 0.32620(19) 0.70660(15) 0.01967(9) 0.0250(4) Uani 1 1 d . . .
O4 O -0.00074(19) 0.69604(14) -0.02687(9) 0.0217(4) Uani 1 1 d . . .
O5 O -0.19518(18) 0.59822(14) -0.13887(9) 0.0222(4) Uani 1 1 d . . .
O6 O 0.16094(17) 0.53116(13) 0.01445(8) 0.0173(3) Uani 1 1 d . . .
O7 O -0.0476(2) 0.39486(14) -0.10996(9) 0.0241(4) Uani 1 1 d . . .
O8 O 0.0886(2) 0.66309(17) -0.15418(12) 0.0385(5) Uani 1 1 d . . .
H2 H 0.0348 0.7230 -0.1710 0.046 Uiso 1 1 calc R . .
O9 O 0.6765(4) 0.0671(2) 0.16729(14) 0.0652(8) Uani 1 1 d . . .
O10 O 0.8565(5) 0.1317(3) 0.1191(2) 0.1082(16) Uani 1 1 d . . .
O11 O 0.7174(3) -0.0027(3) 0.06927(16) 0.0808(11) Uani 1 1 d . . .
O12 O 0.8825(4) -0.0307(3) 0.1668(2) 0.0985(13) Uani 1 1 d . . .
N1 N 0.2113(2) 0.47659(18) -0.11428(11) 0.0241(5) Uani 1 1 d . . .
C1 C 0.2809(3) 0.4684(2) 0.00954(13) 0.0222(5) Uani 1 1 d . . .
H1A H 0.2552 0.3941 0.0116 0.027 Uiso 1 1 calc R . .
H1B H 0.3601 0.4833 0.0484 0.027 Uiso 1 1 calc R . .
C2 C 0.3301(3) 0.4885(2) -0.05523(13) 0.0222(5) Uani 1 1 d . . .
H2A H 0.3691 0.5598 -0.0545 0.027 Uiso 1 1 calc R . .
H2B H 0.4069 0.4390 -0.0588 0.027 Uiso 1 1 calc R . .
C3 C 0.2381(4) 0.5270(3) -0.17452(16) 0.0405(8) Uani 1 1 d . . .
H3A H 0.1712 0.4987 -0.2145 0.049 Uiso 1 1 calc R . .
H3B H 0.3360 0.5100 -0.1790 0.049 Uiso 1 1 calc R . .
C4 C 0.2222(4) 0.6403(3) -0.17359(17) 0.0392(7) Uani 1 1 d . . .
H4 H 0.3033 0.6717 -0.1404 0.047 Uiso 1 1 calc R . .
C5 C 0.2131(4) 0.6890(3) -0.24439(17) 0.0430(8) Uani 1 1 d . . .
H5A H 0.2932 0.6643 -0.2628 0.064 Uiso 1 1 calc R . .
H5B H 0.2170 0.7649 -0.2405 0.064 Uiso 1 1 calc R . .
H5C H 0.1234 0.6683 -0.2744 0.064 Uiso 1 1 calc R . .
C6 C 0.1818(3) 0.3626(3) -0.12654(19) 0.0412(8) Uani 1 1 d . . .
H6A H 0.2348 0.3368 -0.1598 0.049 Uiso 1 1 calc R . .
H6B H 0.2154 0.3238 -0.0841 0.049 Uiso 1 1 calc R . .
C7 C 0.0274(4) 0.3433(3) -0.15188(17) 0.0395(8) Uani 1 1 d . . .
H7A H -0.0030 0.3693 -0.1986 0.047 Uiso 1 1 calc R . .
H7B H 0.0077 0.2677 -0.1519 0.047 Uiso 1 1 calc R . .
C8 C 0.5113(3) 0.8019(2) -0.01077(16) 0.0323(6) Uani 1 1 d . . .
H8A H 0.5492 0.7338 -0.0196 0.048 Uiso 1 1 calc R . .
H8B H 0.5892 0.8462 0.0129 0.048 Uiso 1 1 calc R . .
H8C H 0.4658 0.8347 -0.0535 0.048 Uiso 1 1 calc R . .
C9 C 0.4036(3) 0.7883(2) 0.03210(14) 0.0255(6) Uani 1 1 d . . .
C10 C 0.3939(3) 0.8614(2) 0.08117(15) 0.0305(6) Uani 1 1 d . . .
C11 C 0.2922(3) 0.8569(2) 0.12030(13) 0.0266(6) Uani 1 1 d . . .
C12 C 0.2854(4) 0.9394(2) 0.17152(16) 0.0397(8) Uani 1 1 d . . .
H12A H 0.1888 0.9680 0.1635 0.060 Uiso 1 1 calc R . .
H12B H 0.3528 0.9951 0.1678 0.060 Uiso 1 1 calc R . .
H12C H 0.3101 0.9091 0.2167 0.060 Uiso 1 1 calc R . .
C13 C -0.0506(4) 0.8719(2) -0.00552(17) 0.0378(7) Uani 1 1 d . . .
H13A H -0.0508 0.8580 0.0418 0.057 Uiso 1 1 calc R . .
H13B H -0.1231 0.9243 -0.0232 0.057 Uiso 1 1 calc R . .
H13C H 0.0432 0.8978 -0.0091 0.057 Uiso 1 1 calc R . .
C14 C -0.0830(3) 0.7738(2) -0.04533(14) 0.0237(5) Uani 1 1 d . . .
C15 C -0.2026(3) 0.7714(2) -0.09938(15) 0.0275(6) Uani 1 1 d . . .
C16 C -0.2547(3) 0.6867(2) -0.14053(13) 0.0239(5) Uani 1 1 d . . .
C17 C -0.3939(3) 0.6982(3) -0.19060(16) 0.0379(7) Uani 1 1 d . . .
H17A H -0.3768 0.6965 -0.2363 0.057 Uiso 1 1 calc R . .
H17B H -0.4380 0.7646 -0.1832 0.057 Uiso 1 1 calc R . .
H17C H -0.4574 0.6410 -0.1849 0.057 Uiso 1 1 calc R . .
C18 C 0.3857(5) 0.6254(3) 0.21383(17) 0.0566(11) Uani 1 1 d . . .
H18A H 0.4382 0.6903 0.2121 0.085 Uiso 1 1 calc R . .
H18B H 0.4452 0.5766 0.2448 0.085 Uiso 1 1 calc R . .
H18C H 0.2986 0.6400 0.2297 0.085 Uiso 1 1 calc R . .
H10 H 0.461(4) 0.915(3) 0.0886(18) 0.044(10) Uiso 1 1 d . . .
H15 H -0.257(3) 0.831(3) -0.1047(16) 0.030(8) Uiso 1 1 d . . .

loop_
_atom_site_aniso_label
_atom_site_aniso_U_11
_atom_site_aniso_U_22
_atom_site_aniso_U_33
_atom_site_aniso_U_23
_atom_site_aniso_U_13
_atom_site_aniso_U_12
Mn1 0.0205(2) 0.0187(2) 0.02021(19) -0.00341(14) 0.00624(15) -0.00537(16)
Mn2 0.01674(18) 0.01718(19) 0.01833(18) -0.00281(14) 0.00398(14) -0.00051(15)
Cl1 0.0476(4) 0.0325(4) 0.0314(4) 0.0009(3) 0.0043(3) -0.0132(3)
O1 0.0273(10) 0.0347(11) 0.0261(10) 0.0011(8) -0.0006(8) -0.0038(9)
O2 0.0329(10) 0.0232(10) 0.0276(10) -0.0074(8) 0.0108(8) -0.0100(8)
O3 0.0236(9) 0.0240(10) 0.0290(10) -0.0033(8) 0.0094(8) -0.0072(8)
O4 0.0217(9) 0.0177(9) 0.0253(9) -0.0024(7) 0.0046(7) 0.0007(7)
O5 0.0197(9) 0.0239(10) 0.0224(9) 0.0013(7) 0.0037(7) -0.0006(8)
O6 0.0158(8) 0.0177(9) 0.0183(8) -0.0022(6) 0.0034(6) 0.0008(7)
O7 0.0292(10) 0.0200(9) 0.0269(10) -0.0061(7) 0.0146(8) -0.0066(8)
O8 0.0440(13) 0.0277(11) 0.0538(14) 0.0044(10) 0.0326(11) 0.0018(10)
O9 0.090(2) 0.0630(18) 0.0511(16) -0.0008(14) 0.0350(16) -0.0067(16)
O10 0.176(4) 0.0477(18) 0.136(3) -0.026(2) 0.111(3) -0.058(2)
O11 0.0566(18) 0.111(3) 0.066(2) -0.0503(19) -0.0060(15) 0.0075(18)
O12 0.070(2) 0.120(3) 0.098(3) 0.059(2) 0.0002(19) 0.012(2)
N1 0.0213(11) 0.0299(12) 0.0220(11) -0.0067(9) 0.0067(8) -0.0002(10)
C1 0.0187(12) 0.0254(14) 0.0231(13) 0.0029(10) 0.0060(10) 0.0051(10)
C2 0.0161(11) 0.0273(14) 0.0241(13) -0.0009(10) 0.0061(10) 0.0004(11)
C3 0.0381(17) 0.061(2) 0.0263(15) 0.0043(14) 0.0164(13) 0.0120(16)
C4 0.0412(18) 0.0440(19) 0.0376(17) 0.0032(14) 0.0204(14) -0.0041(15)
C5 0.0460(19) 0.044(2) 0.0454(19) 0.0004(15) 0.0238(16) -0.0011(16)
C6 0.0325(16) 0.0364(18) 0.057(2) -0.0262(15) 0.0145(15) -0.0001(14)
C7 0.0481(19) 0.0336(17) 0.0455(18) -0.0144(14) 0.0296(16) -0.0086(15)
C8 0.0283(14) 0.0302(15) 0.0413(17) 0.0018(13) 0.0140(12) -0.0060(13)
C9 0.0234(13) 0.0237(14) 0.0285(14) 0.0036(11) 0.0039(11) -0.0031(11)
C10 0.0329(15) 0.0247(15) 0.0341(15) -0.0027(12) 0.0077(12) -0.0148(13)
C11 0.0338(15) 0.0206(13) 0.0239(13) -0.0018(10) 0.0029(11) -0.0076(12)
C12 0.057(2) 0.0274(16) 0.0373(17) -0.0096(13) 0.0165(15) -0.0158(15)
C13 0.0433(18) 0.0200(14) 0.0485(19) -0.0078(13) 0.0064(15) 0.0032(13)
C14 0.0268(13) 0.0178(13) 0.0290(13) 0.0007(10) 0.0116(11) 0.0007(11)
C15 0.0258(14) 0.0218(14) 0.0361(15) 0.0057(11) 0.0095(11) 0.0062(12)
C16 0.0201(12) 0.0283(14) 0.0247(13) 0.0081(11) 0.0077(10) 0.0029(11)
C17 0.0283(15) 0.0410(18) 0.0400(17) 0.0051(14) -0.0025(13) 0.0081(14)
C18 0.076(3) 0.050(2) 0.0312(18) 0.0000(16) -0.0165(17) -0.016(2)

loop_
_atom_type_symbol
_atom_type_description
_atom_type_scat_dispersion_real
_atom_type_scat_dispersion_imag
_atom_type_scat_source
C C 0.0033 0.0016 'International Tables Vol C Tables 4.2.6.8 and 6.1.1.4'
H H 0.0000 0.0000 'International Tables Vol C Tables 4.2.6.8 and 6.1.1.4'
N N 0.0061 0.0033 'International Tables Vol C Tables 4.2.6.8 and 6.1.1.4'
O O 0.0106 0.0060 'International Tables Vol C Tables 4.2.6.8 and 6.1.1.4'
Cl Cl 0.1484 0.1585 'International Tables Vol C Tables 4.2.6.8 and 6.1.1.4'
Mn Mn 0.3368 0.7283 'International Tables Vol C Tables 4.2.6.8 and 6.1.1.4'

loop_
_geom_angle_atom_site_label_1
_geom_angle_atom_site_label_2
_geom_angle_atom_site_label_3
_geom_angle
_geom_angle_site_symmetry_1
_geom_angle_site_symmetry_3
_geom_angle_publ_flag
O7 Mn1 O2 91.40(8) 3_565 . ?
O7 Mn1 O3 176.16(9) 3_565 . ?
O2 Mn1 O3 90.92(8) . . ?
O7 Mn1 O6 86.44(7) 3_565 . ?
O2 Mn1 O6 177.81(8) . . ?
O3 Mn1 O6 91.21(8) . . ?
O7 Mn1 O1 85.41(8) 3_565 . ?
O2 Mn1 O1 90.11(8) . . ?
O3 Mn1 O1 91.53(8) . . ?
O6 Mn1 O1 89.35(7) . . ?
O7 Mn1 O4 89.30(8) 3_565 . ?
O2 Mn1 O4 103.41(8) . . ?
O3 Mn1 O4 93.13(7) . . ?
O6 Mn1 O4 76.96(7) . . ?
O1 Mn1 O4 165.61(7) . . ?
O7 Mn2 O5 87.71(7) . . ?
O7 Mn2 O4 153.04(7) . . ?
O5 Mn2 O4 84.03(7) . . ?
O7 Mn2 O6 101.57(7) . . ?
O5 Mn2 O6 149.48(7) . . ?
O4 Mn2 O6 74.55(6) . . ?
O7 Mn2 O8 122.25(8) . . ?
O5 Mn2 O8 83.21(8) . . ?
O4 Mn2 O8 82.21(7) . . ?
O6 Mn2 O8 114.36(8) . . ?
O7 Mn2 N1 74.17(7) . . ?
O5 Mn2 N1 133.09(7) . . ?
O4 Mn2 N1 128.84(7) . . ?
O6 Mn2 N1 77.34(7) . . ?
O8 Mn2 N1 71.78(8) . . ?
O11 Cl1 O12 109.0(3) . . ?
O11 Cl1 O10 108.5(3) . . ?
O12 Cl1 O10 109.0(3) . . ?
O11 Cl1 O9 108.64(19) . . ?
O12 Cl1 O9 112.0(2) . . ?
O10 Cl1 O9 109.7(2) . . ?
C18 O1 Mn1 120.1(2) . . ?
C11 O2 Mn1 127.88(18) . . ?
C9 O3 Mn1 127.94(18) . . ?
C14 O4 Mn2 127.35(17) . . ?
C14 O4 Mn1 135.08(17) . . ?
Mn2 O4 Mn1 97.48(7) . . ?
C16 O5 Mn2 128.31(17) . . ?
C1 O6 Mn1 121.82(15) . . ?
C1 O6 Mn2 112.79(14) . . ?
Mn1 O6 Mn2 110.12(8) . . ?
C7 O7 Mn1 128.65(18) . 3_565 ?
C7 O7 Mn2 117.53(17) . . ?
Mn1 O7 Mn2 113.41(8) 3_565 . ?
C4 O8 Mn2 118.56(18) . . ?
C3 N1 C2 113.0(2) . . ?
C3 N1 C6 110.8(2) . . ?
C2 N1 C6 108.8(2) . . ?
C3 N1 Mn2 110.32(18) . . ?
C2 N1 Mn2 105.60(15) . . ?
C6 N1 Mn2 108.08(16) . . ?
O6 C1 C2 112.0(2) . . ?
N1 C2 C1 110.9(2) . . ?
N1 C3 C4 113.1(3) . . ?
O8 C4 C3 107.7(3) . . ?
O8 C4 C5 107.2(3) . . ?
C3 C4 C5 111.9(3) . . ?
C7 C6 N1 111.1(3) . . ?
O7 C7 C6 108.6(3) . . ?
O3 C9 C10 124.7(3) . . ?
O3 C9 C8 115.2(2) . . ?
C10 C9 C8 120.1(3) . . ?
C9 C10 C11 123.3(3) . . ?
O2 C11 C10 124.6(3) . . ?
O2 C11 C12 114.7(3) . . ?
C10 C11 C12 120.8(3) . . ?
O4 C14 C15 124.0(2) . . ?
O4 C14 C13 117.2(2) . . ?
C15 C14 C13 118.7(3) . . ?
C16 C15 C14 127.7(3) . . ?
O5 C16 C15 125.4(2) . . ?
O5 C16 C17 115.8(3) . . ?
C15 C16 C17 118.7(3) . . ?

loop_
_geom_bond_atom_site_label_1
_geom_bond_atom_site_label_2
_geom_bond_distance
_geom_bond_site_symmetry_2
_geom_bond_publ_flag
Mn1 O7 1.8779(18) 3_565 ?
Mn1 O2 1.9108(18) . ?
Mn1 O3 1.9195(18) . ?
Mn1 O6 1.9273(17) . ?
Mn1 O1 2.307(2) . ?
Mn1 O4 2.3134(18) . ?
Mn2 O7 2.1416(18) . ?
Mn2 O5 2.1491(18) . ?
Mn2 O4 2.1878(18) . ?
Mn2 O6 2.1973(16) . ?
Mn2 O8 2.271(2) . ?
Mn2 N1 2.364(2) . ?
Cl1 O11 1.402(3) . ?
Cl1 O12 1.406(3) . ?
Cl1 O10 1.411(3) . ?
Cl1 O9 1.427(3) . ?
O1 C18 1.430(4) . ?
O2 C11 1.288(3) . ?
O3 C9 1.281(3) . ?
O4 C14 1.280(3) . ?
O5 C16 1.271(3) . ?
O6 C1 1.429(3) . ?
O7 C7 1.398(3) . ?
O7 Mn1 1.8779(18) 3_565 ?
O8 C4 1.455(4) . ?
N1 C3 1.458(4) . ?
N1 C2 1.475(3) . ?
N1 C6 1.503(4) . ?
C1 C2 1.516(3) . ?
C3 C4 1.466(5) . ?
C4 C5 1.556(5) . ?
C6 C7 1.484(5) . ?
C8 C9 1.503(4) . ?
C9 C10 1.389(4) . ?
C10 C11 1.390(4) . ?
C11 C12 1.498(4) . ?
C13 C14 1.495(4) . ?
C14 C15 1.409(4) . ?
C15 C16 1.398(4) . ?
C16 C17 1.504(4) . ?
